data_4134030
loop_
_publ_author_name
'Carsch, Kurtis M.'
'Lukens, James T.'
'DiMucci, Ida M.'
'Iovan, Diana A.'
'Zheng, Shao-Liang'
'Lancaster, Kyle M.'
'Betley, Theodore A.'

_publ_section_title
;
 Electronic Structures and Reactivity Profiles of Aryl Nitrenoid-Bridged
 Dicopper Complexes.
;
_journal_name_full 'Journal of the American Chemical Society'
_journal_paper_doi 10.1021/jacs.9b09616
_journal_year 2020
_chemical_formula_sum 'C46 H50 Cl4 Cu2 N4'
_chemical_formula_weight 927.78
_chemical_name_systematic LCu_dimer
_space_group_crystal_system monoclinic
_space_group_IT_number 14
_space_group_name_Hall '-P 2yn'
_space_group_name_H-M_alt 'P 1 21/n 1'
_atom_sites_solution_hydrogens geom
_audit_creation_method SHELXL-2014/7
_cell_angle_alpha 90
_cell_angle_beta 95.88(2)
_cell_angle_gamma 90
_cell_formula_units_Z 4
_cell_length_a 11.189(9)
_cell_length_b 17.657(12)
_cell_length_c 22.207(15)
_cell_measurement_reflns_used 9861
_cell_measurement_temperature 100(2)
_cell_measurement_theta_max 25.08
_cell_measurement_theta_min 2.27
_cell_volume 4364(5)
_computing_cell_refinement 'SAINT 8.35A (Bruker-AXS, 2015)'
_computing_data_collection 'APEX3 v2016.1.0 (Bruker-AXS, 2016)'
_computing_data_reduction 'SAINT 8.35A (Bruker-AXS, 2015)'
_computing_molecular_graphics 'Bruker SHELXTL (Sheldrick, 2015)'
_computing_publication_material 'Bruker SHELXT (Sheldrick, 2015)'
_computing_structure_refinement 'SHELXL-2014/7 (Sheldrick, 2014)'
_computing_structure_solution 'SHELXT-2014 (Sheldrick, 2015)'
_diffrn_ambient_temperature 100(2)
_diffrn_measured_fraction_theta_full 0.992
_diffrn_measured_fraction_theta_max 0.992
_diffrn_measurement_device_type
;
Bruker APEXII CCD
;
_diffrn_measurement_method 'omega and phi scans'
_diffrn_radiation_type MoK\a
_diffrn_radiation_wavelength 0.71073
_diffrn_reflns_av_R_equivalents 0.0535
_diffrn_reflns_av_unetI/netI 0.0355
_diffrn_reflns_Laue_measured_fraction_full 0.992
_diffrn_reflns_Laue_measured_fraction_max 0.992
_diffrn_reflns_limit_h_max 13
_diffrn_reflns_limit_h_min -13
_diffrn_reflns_limit_k_max 21
_diffrn_reflns_limit_k_min -20
_diffrn_reflns_limit_l_max 26
_diffrn_reflns_limit_l_min -26
_diffrn_reflns_number 46186
_diffrn_reflns_point_group_measured_fraction_full 0.992
_diffrn_reflns_point_group_measured_fraction_max 0.992
_diffrn_reflns_theta_full 25.130
_diffrn_reflns_theta_max 25.130
_diffrn_reflns_theta_min 1.476
_diffrn_source 'microfocus tube'
_exptl_absorpt_coefficient_mu 1.257
_exptl_absorpt_correction_T_max 0.7452
_exptl_absorpt_correction_T_min 0.5461
_exptl_absorpt_correction_type multi-scan
_exptl_absorpt_process_details SADABS
_exptl_crystal_colour red
_exptl_crystal_density_diffrn 1.412
_exptl_crystal_description block
_exptl_crystal_F_000 1920
_exptl_crystal_size_max 0.490
_exptl_crystal_size_mid 0.370
_exptl_crystal_size_min 0.290
_refine_diff_density_max 0.887
_refine_diff_density_min -0.368
_refine_diff_density_rms 0.079
_refine_ls_extinction_method none
_refine_ls_goodness_of_fit_ref 1.027
_refine_ls_hydrogen_treatment constr
_refine_ls_matrix_type full
_refine_ls_number_parameters 517
_refine_ls_number_reflns 7739
_refine_ls_number_restraints 0
_refine_ls_restrained_S_all 1.027
_refine_ls_R_factor_all 0.0522
_refine_ls_R_factor_gt 0.0354
_refine_ls_shift/su_max 0.001
_refine_ls_shift/su_mean 0.000
_refine_ls_structure_factor_coef Fsqd
_refine_ls_weighting_details 'w=1/[\s^2^(Fo^2^)+(0.0417P)^2^+4.2563P] where P=(Fo^2^+2Fc^2^)/3'
_refine_ls_weighting_scheme calc
_refine_ls_wR_factor_gt 0.0828
_refine_ls_wR_factor_ref 0.0921
_reflns_Friedel_coverage 0.000
_reflns_number_gt 6072
_reflns_number_total 7739
_reflns_threshold_expression 'I > 2\s(I)'
_cod_data_source_file ja9b09616_si_002.cif
_cod_data_source_block 18
_cod_original_cell_volume 4364(6)
_cod_original_sg_symbol_H-M 'P 21/n'
_cod_database_code 4134030
_shelx_shelxl_version_number 2014/7
_shelx_space_group_comment
;
The symmetry employed for this shelxl refinement is uniquely defined
by the following loop, which should always be used as a source of
symmetry information in preference to the above space-group names.
They are only intended as comments.
;
_shelx_estimated_absorpt_t_min 0.578
_shelx_estimated_absorpt_t_max 0.712

loop_
_space_group_symop_operation_xyz
'x, y, z'
'-x+1/2, y+1/2, -z+1/2'
'-x, -y, -z'
'x-1/2, -y-1/2, z-1/2'

loop_
_atom_site_label
_atom_site_type_symbol
_atom_site_fract_x
_atom_site_fract_y
_atom_site_fract_z
_atom_site_U_iso_or_equiv
_atom_site_adp_type
_atom_site_occupancy
_atom_site_site_symmetry_order
_atom_site_calc_flag
_atom_site_refinement_flags_posn
_atom_site_refinement_flags_adp
Cu1 Cu 0.27934(3) 0.25612(2) 0.61191(2) 0.01419(9) Uani 1 1 d . .
Cu2 Cu 0.49858(3) 0.25101(2) 0.62592(2) 0.01462(9) Uani 1 1 d . .
Cl1 Cl 0.20564(6) 0.17656(4) 0.40115(3) 0.02360(17) Uani 1 1 d . .
Cl2 Cl 0.59418(6) 0.35997(4) 0.42009(4) 0.02799(18) Uani 1 1 d . .
Cl3 Cl 0.19211(6) 0.33895(4) 0.82327(3) 0.02361(17) Uani 1 1 d . .
Cl4 Cl 0.57278(6) 0.14815(4) 0.83086(3) 0.02019(16) Uani 1 1 d . .
N1 N 0.28485(18) 0.32919(12) 0.55179(10) 0.0130(5) Uani 1 1 d . .
N2 N 0.50671(19) 0.18610(12) 0.56039(10) 0.0148(5) Uani 1 1 d . .
N3 N 0.50148(19) 0.31715(12) 0.69116(10) 0.0145(5) Uani 1 1 d . .
N4 N 0.26935(19) 0.18264(12) 0.67161(10) 0.0137(5) Uani 1 1 d . .
C1 C 0.4017(2) 0.26336(15) 0.47328(12) 0.0148(6) Uani 1 1 d . .
C2 C 0.4696(2) 0.20172(15) 0.49903(12) 0.0145(6) Uani 1 1 d . .
C3 C 0.5136(2) 0.14225(15) 0.46336(13) 0.0171(6) Uani 1 1 d . .
H3 H 0.5037 0.1386 0.4205 0.021 Uiso 1 1 calc R U
C4 C 0.5729(2) 0.09156(15) 0.50273(12) 0.0175(6) Uani 1 1 d . .
H4 H 0.6101 0.0458 0.4921 0.021 Uiso 1 1 calc R U
C5 C 0.5683(2) 0.12028(15) 0.56221(13) 0.0163(6) Uani 1 1 d . .
C6 C 0.6245(2) 0.08361(16) 0.62081(13) 0.0198(6) Uani 1 1 d . .
C7 C 0.6998(3) 0.01520(17) 0.60550(15) 0.0289(7) Uani 1 1 d . .
H7A H 0.6488 -0.0210 0.5813 0.043 Uiso 1 1 calc R U
H7B H 0.7339 -0.0092 0.6430 0.043 Uiso 1 1 calc R U
H7C H 0.7650 0.0320 0.5824 0.043 Uiso 1 1 calc R U
C8 C 0.7076(3) 0.13919(17) 0.65851(15) 0.0291(7) Uani 1 1 d . .
H8A H 0.7645 0.1615 0.6329 0.044 Uiso 1 1 calc R U
H8B H 0.7519 0.1120 0.6922 0.044 Uiso 1 1 calc R U
H8C H 0.6593 0.1794 0.6744 0.044 Uiso 1 1 calc R U
C9 C 0.5251(3) 0.0567(2) 0.65885(15) 0.0339(8) Uani 1 1 d . .
H9A H 0.4792 0.1005 0.6708 0.051 Uiso 1 1 calc R U
H9B H 0.5616 0.0306 0.6951 0.051 Uiso 1 1 calc R U
H9C H 0.4713 0.0218 0.6348 0.051 Uiso 1 1 calc R U
C10 C 0.3317(2) 0.32197(15) 0.49525(12) 0.0149(6) Uani 1 1 d . .
C11 C 0.2970(2) 0.38764(15) 0.46058(13) 0.0169(6) Uani 1 1 d . .
H11 H 0.3144 0.3975 0.4203 0.020 Uiso 1 1 calc R U
C12 C 0.2344(2) 0.43409(15) 0.49529(13) 0.0185(6) Uani 1 1 d . .
H12 H 0.2021 0.4824 0.4841 0.022 Uiso 1 1 calc R U
C13 C 0.2266(2) 0.39659(15) 0.55095(12) 0.0151(6) Uani 1 1 d . .
C14 C 0.1590(2) 0.42456(15) 0.60314(12) 0.0173(6) Uani 1 1 d . .
C15 C 0.1098(3) 0.50436(17) 0.58910(14) 0.0295(7) Uani 1 1 d . .
H15A H 0.1764 0.5387 0.5832 0.044 Uiso 1 1 calc R U
H15B H 0.0676 0.5224 0.6229 0.044 Uiso 1 1 calc R U
H15C H 0.0538 0.5030 0.5522 0.044 Uiso 1 1 calc R U
C16 C 0.0529(3) 0.37178(19) 0.61150(16) 0.0353(8) Uani 1 1 d . .
H16A H 0.0002 0.3688 0.5735 0.053 Uiso 1 1 calc R U
H16B H 0.0076 0.3918 0.6435 0.053 Uiso 1 1 calc R U
H16C H 0.0832 0.3211 0.6228 0.053 Uiso 1 1 calc R U
C17 C 0.2416(3) 0.42790(18) 0.66232(13) 0.0276(7) Uani 1 1 d . .
H17A H 0.2731 0.3772 0.6725 0.041 Uiso 1 1 calc R U
H17B H 0.1962 0.4462 0.6949 0.041 Uiso 1 1 calc R U
H17C H 0.3086 0.4625 0.6576 0.041 Uiso 1 1 calc R U
C18 C 0.4012(2) 0.26649(15) 0.40535(12) 0.0167(6) Uani 1 1 d . .
C19 C 0.3146(2) 0.22777(16) 0.36755(13) 0.0198(6) Uani 1 1 d . .
C20 C 0.3114(3) 0.22777(18) 0.30472(14) 0.0280(7) Uani 1 1 d . .
H20 H 0.2518 0.1999 0.2805 0.034 Uiso 1 1 calc R U
C21 C 0.3968(3) 0.2692(2) 0.27842(14) 0.0337(8) Uani 1 1 d . .
H21 H 0.3960 0.2697 0.2356 0.040 Uiso 1 1 calc R U
C22 C 0.4836(3) 0.30989(19) 0.31344(14) 0.0303(8) Uani 1 1 d . .
H22 H 0.5411 0.3390 0.2949 0.036 Uiso 1 1 calc R U
C23 C 0.4858(3) 0.30786(17) 0.37645(13) 0.0220(6) Uani 1 1 d . .
C31 C 0.3806(2) 0.24598(15) 0.76440(12) 0.0150(6) Uani 1 1 d . .
C32 C 0.3107(2) 0.18822(15) 0.73380(12) 0.0151(6) Uani 1 1 d . .
C33 C 0.2697(2) 0.12284(15) 0.76306(13) 0.0178(6) Uani 1 1 d . .
H33 H 0.2832 0.1118 0.8051 0.021 Uiso 1 1 calc R U
C34 C 0.2079(2) 0.07890(16) 0.72010(13) 0.0193(6) Uani 1 1 d . .
H34 H 0.1718 0.0313 0.7265 0.023 Uiso 1 1 calc R U
C35 C 0.2074(2) 0.11766(15) 0.66388(12) 0.0151(6) Uani 1 1 d . .
C36 C 0.1432(2) 0.09237(15) 0.60339(12) 0.0175(6) Uani 1 1 d . .
C37 C 0.0874(3) 0.01388(18) 0.60956(15) 0.0360(8) Uani 1 1 d . .
H37A H 0.1509 -0.0228 0.6220 0.054 Uiso 1 1 calc R U
H37B H 0.0455 -0.0015 0.5705 0.054 Uiso 1 1 calc R U
H37C H 0.0301 0.0157 0.6401 0.054 Uiso 1 1 calc R U
C38 C 0.2309(3) 0.0881(2) 0.55483(14) 0.0349(8) Uani 1 1 d . .
H38A H 0.2640 0.1385 0.5485 0.052 Uiso 1 1 calc R U
H38B H 0.1885 0.0698 0.5168 0.052 Uiso 1 1 calc R U
H38C H 0.2965 0.0531 0.5681 0.052 Uiso 1 1 calc R U
C39 C 0.0427(3) 0.14795(19) 0.58264(16) 0.0362(8) Uani 1 1 d . .
H39A H -0.0102 0.1542 0.6148 0.054 Uiso 1 1 calc R U
H39B H -0.0039 0.1283 0.5462 0.054 Uiso 1 1 calc R U
H39C H 0.0776 0.1970 0.5736 0.054 Uiso 1 1 calc R U
C40 C 0.4520(2) 0.30635(15) 0.74645(12) 0.0147(6) Uani 1 1 d . .
C41 C 0.4887(2) 0.36834(15) 0.78505(13) 0.0172(6) Uani 1 1 d . .
H41 H 0.4698 0.3754 0.8254 0.021 Uiso 1 1 calc R U
C42 C 0.5560(2) 0.41587(15) 0.75341(13) 0.0188(6) Uani 1 1 d . .
H42 H 0.5900 0.4628 0.7673 0.023 Uiso 1 1 calc R U
C43 C 0.5658(2) 0.38252(15) 0.69623(12) 0.0160(6) Uani 1 1 d . .
C44 C 0.6379(2) 0.41267(16) 0.64669(13) 0.0197(6) Uani 1 1 d . .
C45 C 0.7124(3) 0.48144(17) 0.67087(14) 0.0277(7) Uani 1 1 d . .
H45A H 0.6584 0.5220 0.6812 0.041 Uiso 1 1 calc R U
H45B H 0.7616 0.4994 0.6397 0.041 Uiso 1 1 calc R U
H45C H 0.7647 0.4667 0.7071 0.041 Uiso 1 1 calc R U
C46 C 0.5526(3) 0.43655(18) 0.59161(13) 0.0247(7) Uani 1 1 d . .
H46A H 0.5065 0.3925 0.5756 0.037 Uiso 1 1 calc R U
H46B H 0.5993 0.4570 0.5603 0.037 Uiso 1 1 calc R U
H46C H 0.4974 0.4755 0.6037 0.037 Uiso 1 1 calc R U
C47 C 0.7258(3) 0.35234(17) 0.62716(15) 0.0291(7) Uani 1 1 d . .
H47A H 0.7785 0.3354 0.6626 0.044 Uiso 1 1 calc R U
H47B H 0.7745 0.3742 0.5973 0.044 Uiso 1 1 calc R U
H47C H 0.6803 0.3090 0.6092 0.044 Uiso 1 1 calc R U
C48 C 0.3816(2) 0.24172(15) 0.83245(12) 0.0153(6) Uani 1 1 d . .
C49 C 0.3000(2) 0.28246(16) 0.86394(12) 0.0180(6) Uani 1 1 d . .
C50 C 0.3046(3) 0.28116(17) 0.92648(13) 0.0218(6) Uani 1 1 d . .
H50 H 0.2492 0.3101 0.9467 0.026 Uiso 1 1 calc R U
C51 C 0.3906(3) 0.23735(16) 0.95916(13) 0.0217(6) Uani 1 1 d . .
H51 H 0.3932 0.2354 1.0020 0.026 Uiso 1 1 calc R U
C52 C 0.4735(3) 0.19606(16) 0.93006(13) 0.0205(6) Uani 1 1 d . .
H52 H 0.5328 0.1661 0.9526 0.025 Uiso 1 1 calc R U
C53 C 0.4679(2) 0.19936(15) 0.86751(12) 0.0165(6) Uani 1 1 d . .

loop_
_atom_site_aniso_label
_atom_site_aniso_U_11
_atom_site_aniso_U_22
_atom_site_aniso_U_33
_atom_site_aniso_U_23
_atom_site_aniso_U_13
_atom_site_aniso_U_12
Cu1 0.01247(17) 0.01450(18) 0.01576(18) 0.00194(13) 0.00232(13) 0.00007(13)
Cu2 0.01246(17) 0.01552(18) 0.01597(18) -0.00167(13) 0.00188(13) 0.00078(13)
Cl1 0.0176(4) 0.0235(4) 0.0286(4) -0.0031(3) -0.0026(3) 0.0008(3)
Cl2 0.0183(4) 0.0287(4) 0.0381(5) 0.0056(3) 0.0084(3) -0.0021(3)
Cl3 0.0177(4) 0.0286(4) 0.0249(4) 0.0017(3) 0.0045(3) 0.0061(3)
Cl4 0.0148(3) 0.0215(4) 0.0243(4) 0.0014(3) 0.0022(3) 0.0027(3)
N1 0.0081(11) 0.0154(12) 0.0156(12) -0.0012(9) 0.0013(9) -0.0008(9)
N2 0.0109(11) 0.0164(12) 0.0173(12) 0.0008(9) 0.0021(9) 0.0010(9)
N3 0.0117(11) 0.0179(12) 0.0141(12) 0.0015(9) 0.0018(9) 0.0014(9)
N4 0.0115(11) 0.0134(11) 0.0164(12) 0.0001(9) 0.0028(9) -0.0009(9)
C1 0.0097(13) 0.0160(14) 0.0189(15) 0.0007(11) 0.0019(11) -0.0042(10)
C2 0.0110(13) 0.0163(14) 0.0167(14) -0.0008(11) 0.0036(11) -0.0023(11)
C3 0.0132(14) 0.0197(15) 0.0186(15) -0.0045(11) 0.0026(11) -0.0004(11)
C4 0.0148(14) 0.0155(14) 0.0228(16) -0.0022(12) 0.0042(12) 0.0025(11)
C5 0.0096(13) 0.0156(14) 0.0232(16) 0.0001(11) -0.0006(11) -0.0004(11)
C6 0.0181(14) 0.0175(15) 0.0233(16) 0.0010(12) -0.0001(12) 0.0034(12)
C7 0.0258(17) 0.0250(17) 0.0341(19) -0.0014(14) -0.0056(14) 0.0122(13)
C8 0.0302(18) 0.0217(16) 0.0325(18) -0.0008(13) -0.0110(14) 0.0073(13)
C9 0.0293(18) 0.040(2) 0.0331(19) 0.0180(16) 0.0043(15) 0.0102(15)
C10 0.0119(13) 0.0174(14) 0.0155(14) -0.0005(11) 0.0017(11) -0.0025(11)
C11 0.0140(13) 0.0190(15) 0.0180(15) 0.0034(11) 0.0025(11) 0.0002(11)
C12 0.0147(14) 0.0150(14) 0.0255(16) 0.0037(12) 0.0009(12) 0.0038(11)
C13 0.0096(13) 0.0136(14) 0.0219(15) -0.0019(11) -0.0001(11) 0.0008(10)
C14 0.0133(13) 0.0191(15) 0.0195(15) -0.0044(12) 0.0022(11) 0.0019(11)
C15 0.0339(18) 0.0286(18) 0.0264(17) -0.0033(14) 0.0046(14) 0.0177(14)
C16 0.0241(17) 0.0353(19) 0.050(2) -0.0179(16) 0.0211(16) -0.0067(15)
C17 0.0272(17) 0.0323(18) 0.0235(17) -0.0061(14) 0.0025(13) 0.0096(14)
C18 0.0150(14) 0.0183(15) 0.0174(15) 0.0026(11) 0.0049(11) 0.0095(11)
C19 0.0160(14) 0.0216(15) 0.0220(16) 0.0009(12) 0.0032(12) 0.0092(12)
C20 0.0268(17) 0.0347(18) 0.0217(17) -0.0016(14) -0.0012(13) 0.0138(14)
C21 0.0364(19) 0.049(2) 0.0164(16) 0.0043(15) 0.0041(14) 0.0204(17)
C22 0.0264(17) 0.0370(19) 0.0304(18) 0.0121(15) 0.0162(14) 0.0126(15)
C23 0.0169(14) 0.0250(16) 0.0252(17) 0.0034(13) 0.0078(12) 0.0081(12)
C31 0.0109(13) 0.0175(14) 0.0166(14) 0.0003(11) 0.0013(11) 0.0046(11)
C32 0.0111(13) 0.0196(14) 0.0153(14) 0.0003(11) 0.0036(11) 0.0045(11)
C33 0.0160(14) 0.0199(15) 0.0176(15) 0.0047(12) 0.0029(11) -0.0021(12)
C34 0.0154(14) 0.0189(15) 0.0238(16) 0.0042(12) 0.0023(12) -0.0036(11)
C35 0.0106(13) 0.0164(14) 0.0187(15) 0.0003(11) 0.0034(11) 0.0008(11)
C36 0.0169(14) 0.0184(15) 0.0172(15) 0.0013(11) 0.0010(11) -0.0020(11)
C37 0.048(2) 0.0305(19) 0.0267(18) 0.0057(14) -0.0085(16) -0.0198(16)
C38 0.0337(19) 0.048(2) 0.0243(18) -0.0156(15) 0.0089(14) -0.0145(16)
C39 0.0303(18) 0.0322(19) 0.042(2) -0.0092(15) -0.0153(16) 0.0075(15)
C40 0.0124(13) 0.0180(14) 0.0139(14) 0.0021(11) 0.0019(11) 0.0029(11)
C41 0.0149(14) 0.0189(15) 0.0177(15) -0.0012(11) 0.0010(11) 0.0019(11)
C42 0.0161(14) 0.0139(14) 0.0255(16) -0.0020(12) -0.0018(12) -0.0016(11)
C43 0.0125(13) 0.0164(14) 0.0193(15) 0.0030(11) 0.0019(11) -0.0010(11)
C44 0.0163(14) 0.0210(15) 0.0221(16) 0.0027(12) 0.0028(12) -0.0029(12)
C45 0.0272(17) 0.0306(18) 0.0248(17) 0.0049(13) 0.0011(13) -0.0132(14)
C46 0.0208(15) 0.0326(18) 0.0208(16) 0.0084(13) 0.0033(12) -0.0079(13)
C47 0.0234(16) 0.0259(17) 0.040(2) 0.0057(14) 0.0136(14) -0.0027(13)
C48 0.0138(13) 0.0138(14) 0.0185(15) -0.0002(11) 0.0024(11) -0.0065(11)
C49 0.0151(14) 0.0189(15) 0.0204(16) 0.0011(12) 0.0033(11) -0.0016(11)
C50 0.0189(15) 0.0247(16) 0.0226(16) -0.0033(13) 0.0060(12) -0.0054(12)
C51 0.0250(16) 0.0246(16) 0.0153(15) -0.0013(12) 0.0016(12) -0.0079(13)
C52 0.0199(15) 0.0201(15) 0.0206(16) 0.0041(12) -0.0027(12) -0.0060(12)
C53 0.0136(14) 0.0153(14) 0.0207(15) -0.0024(11) 0.0029(11) -0.0041(11)

loop_
_atom_type_symbol
_atom_type_description
_atom_type_scat_dispersion_real
_atom_type_scat_dispersion_imag
_atom_type_scat_source
C C 0.0033 0.0016 'International Tables Vol C Tables 4.2.6.8 and 6.1.1.4'
H H 0.0000 0.0000 'International Tables Vol C Tables 4.2.6.8 and 6.1.1.4'
Cl Cl 0.1484 0.1585 'International Tables Vol C Tables 4.2.6.8 and 6.1.1.4'
Cu Cu 0.3201 1.2651 'International Tables Vol C Tables 4.2.6.8 and 6.1.1.4'
N N 0.0061 0.0033 'International Tables Vol C Tables 4.2.6.8 and 6.1.1.4'

loop_
_geom_angle_atom_site_label_1
_geom_angle_atom_site_label_2
_geom_angle_atom_site_label_3
_geom_angle
N1 Cu1 N4 178.45(9)
N1 Cu1 Cu2 90.59(7)
N4 Cu1 Cu2 90.94(7)
N3 Cu2 N2 176.12(9)
N3 Cu2 Cu1 90.75(7)
N2 Cu2 Cu1 92.98(7)
C13 N1 C10 106.7(2)
C13 N1 Cu1 124.51(18)
C10 N1 Cu1 128.05(18)
C5 N2 C2 107.2(2)
C5 N2 Cu2 124.91(19)
C2 N2 Cu2 126.98(18)
C43 N3 C40 107.1(2)
C43 N3 Cu2 124.41(19)
C40 N3 Cu2 128.06(18)
C35 N4 C32 107.3(2)
C35 N4 Cu1 124.82(18)
C32 N4 Cu1 127.42(18)
C2 C1 C10 135.8(3)
C2 C1 C18 112.3(2)
C10 C1 C18 111.9(2)
N2 C2 C1 129.3(2)
N2 C2 C3 107.9(2)
C1 C2 C3 122.8(3)
C4 C3 C2 107.2(2)
C4 C3 H3 126.4
C2 C3 H3 126.4
C3 C4 C5 107.3(2)
C3 C4 H4 126.3
C5 C4 H4 126.3
N2 C5 C4 110.3(2)
N2 C5 C6 123.6(2)
C4 C5 C6 126.1(2)
C5 C6 C7 109.4(2)
C5 C6 C9 109.9(2)
C7 C6 C9 108.9(3)
C5 C6 C8 111.4(2)
C7 C6 C8 107.9(2)
C9 C6 C8 109.2(3)
C6 C7 H7A 109.5
C6 C7 H7B 109.5
H7A C7 H7B 109.5
C6 C7 H7C 109.5
H7A C7 H7C 109.5
H7B C7 H7C 109.5
C6 C8 H8A 109.5
C6 C8 H8B 109.5
H8A C8 H8B 109.5
C6 C8 H8C 109.5
H8A C8 H8C 109.5
H8B C8 H8C 109.5
C6 C9 H9A 109.5
C6 C9 H9B 109.5
H9A C9 H9B 109.5
C6 C9 H9C 109.5
H9A C9 H9C 109.5
H9B C9 H9C 109.5
C1 C10 N1 129.8(2)
C1 C10 C11 122.6(2)
N1 C10 C11 107.6(2)
C12 C11 C10 108.1(3)
C12 C11 H11 126.0
C10 C11 H11 126.0
C11 C12 C13 107.1(2)
C11 C12 H12 126.5
C13 C12 H12 126.5
N1 C13 C12 110.5(2)
N1 C13 C14 123.2(2)
C12 C13 C14 126.3(2)
C17 C14 C13 111.2(2)
C17 C14 C15 108.2(2)
C13 C14 C15 109.8(2)
C17 C14 C16 109.1(3)
C13 C14 C16 110.1(2)
C15 C14 C16 108.4(3)
C14 C15 H15A 109.5
C14 C15 H15B 109.5
H15A C15 H15B 109.5
C14 C15 H15C 109.5
H15A C15 H15C 109.5
H15B C15 H15C 109.5
C14 C16 H16A 109.5
C14 C16 H16B 109.5
H16A C16 H16B 109.5
C14 C16 H16C 109.5
H16A C16 H16C 109.5
H16B C16 H16C 109.5
C14 C17 H17A 109.5
C14 C17 H17B 109.5
H17A C17 H17B 109.5
C14 C17 H17C 109.5
H17A C17 H17C 109.5
H17B C17 H17C 109.5
C19 C18 C23 116.1(3)
C19 C18 C1 121.0(2)
C23 C18 C1 122.9(3)
C20 C19 C18 123.3(3)
C20 C19 Cl1 118.7(2)
C18 C19 Cl1 118.0(2)
C21 C20 C19 118.5(3)
C21 C20 H20 120.8
C19 C20 H20 120.8
C20 C21 C22 121.0(3)
C20 C21 H21 119.5
C22 C21 H21 119.5
C21 C22 C23 119.3(3)
C21 C22 H22 120.3
C23 C22 H22 120.3
C22 C23 C18 121.9(3)
C22 C23 Cl2 119.0(2)
C18 C23 Cl2 119.1(2)
C40 C31 C32 135.1(3)
C40 C31 C48 111.9(2)
C32 C31 C48 113.0(2)
N4 C32 C31 128.9(2)
N4 C32 C33 107.5(2)
C31 C32 C33 123.6(2)
C34 C33 C32 107.9(2)
C34 C33 H33 126.1
C32 C33 H33 126.1
C33 C34 C35 107.2(2)
C33 C34 H34 126.4
C35 C34 H34 126.4
N4 C35 C34 110.1(2)
N4 C35 C36 123.6(2)
C34 C35 C36 126.3(2)
C35 C36 C39 110.1(2)
C35 C36 C37 110.2(2)
C39 C36 C37 108.3(3)
C35 C36 C38 110.9(2)
C39 C36 C38 108.9(3)
C37 C36 C38 108.3(3)
C36 C37 H37A 109.5
C36 C37 H37B 109.5
H37A C37 H37B 109.5
C36 C37 H37C 109.5
H37A C37 H37C 109.5
H37B C37 H37C 109.5
C36 C38 H38A 109.5
C36 C38 H38B 109.5
H38A C38 H38B 109.5
C36 C38 H38C 109.5
H38A C38 H38C 109.5
H38B C38 H38C 109.5
C36 C39 H39A 109.5
C36 C39 H39B 109.5
H39A C39 H39B 109.5
C36 C39 H39C 109.5
H39A C39 H39C 109.5
H39B C39 H39C 109.5
N3 C40 C31 129.1(2)
N3 C40 C41 107.8(2)
C31 C40 C41 123.1(2)
C42 C41 C40 107.6(3)
C42 C41 H41 126.2
C40 C41 H41 126.2
C41 C42 C43 107.7(2)
C41 C42 H42 126.2
C43 C42 H42 126.2
N3 C43 C42 109.8(2)
N3 C43 C44 123.5(2)
C42 C43 C44 126.7(2)
C43 C44 C46 109.9(2)
C43 C44 C45 109.4(2)
C46 C44 C45 109.4(2)
C43 C44 C47 111.2(2)
C46 C44 C47 109.2(3)
C45 C44 C47 107.7(2)
C44 C45 H45A 109.5
C44 C45 H45B 109.5
H45A C45 H45B 109.5
C44 C45 H45C 109.5
H45A C45 H45C 109.5
H45B C45 H45C 109.5
C44 C46 H46A 109.5
C44 C46 H46B 109.5
H46A C46 H46B 109.5
C44 C46 H46C 109.5
H46A C46 H46C 109.5
H46B C46 H46C 109.5
C44 C47 H47A 109.5
C44 C47 H47B 109.5
H47A C47 H47B 109.5
C44 C47 H47C 109.5
H47A C47 H47C 109.5
H47B C47 H47C 109.5
C53 C48 C49 116.4(3)
C53 C48 C31 121.2(2)
C49 C48 C31 122.3(2)
C50 C49 C48 122.2(3)
C50 C49 Cl3 118.7(2)
C48 C49 Cl3 119.1(2)
C51 C50 C49 119.2(3)
C51 C50 H50 120.4
C49 C50 H50 120.4
C50 C51 C52 120.8(3)
C50 C51 H51 119.6
C52 C51 H51 119.6
C53 C52 C51 118.7(3)
C53 C52 H52 120.6
C51 C52 H52 120.6
C52 C53 C48 122.7(3)
C52 C53 Cl4 118.8(2)
C48 C53 Cl4 118.5(2)

loop_
_geom_bond_atom_site_label_1
_geom_bond_atom_site_label_2
_geom_bond_distance
Cu1 N1 1.862(2)
Cu1 N4 1.866(2)
Cu1 Cu2 2.443(2)
Cu2 N3 1.858(2)
Cu2 N2 1.862(2)
Cl1 C19 1.746(3)
Cl2 C23 1.736(3)
Cl3 C49 1.745(3)
Cl4 C53 1.747(3)
N1 C13 1.356(3)
N1 C10 1.415(3)
N2 C5 1.349(3)
N2 C2 1.410(3)
N3 C43 1.359(3)
N3 C40 1.411(3)
N4 C35 1.342(3)
N4 C32 1.414(3)
C1 C2 1.414(4)
C1 C10 1.415(4)
C1 C18 1.509(4)
C2 C3 1.433(4)
C3 C4 1.373(4)
C3 H3 0.9500
C4 C5 1.421(4)
C4 H4 0.9500
C5 C6 1.530(4)
C6 C7 1.531(4)
C6 C9 1.539(4)
C6 C8 1.539(4)
C7 H7A 0.9800
C7 H7B 0.9800
C7 H7C 0.9800
C8 H8A 0.9800
C8 H8B 0.9800
C8 H8C 0.9800
C9 H9A 0.9800
C9 H9B 0.9800
C9 H9C 0.9800
C10 C11 1.423(4)
C11 C12 1.367(4)
C11 H11 0.9500
C12 C13 1.413(4)
C12 H12 0.9500
C13 C14 1.529(4)
C14 C17 1.528(4)
C14 C15 1.533(4)
C14 C16 1.536(4)
C15 H15A 0.9800
C15 H15B 0.9800
C15 H15C 0.9800
C16 H16A 0.9800
C16 H16B 0.9800
C16 H16C 0.9800
C17 H17A 0.9800
C17 H17B 0.9800
C17 H17C 0.9800
C18 C19 1.394(4)
C18 C23 1.402(4)
C19 C20 1.392(4)
C20 C21 1.380(5)
C20 H20 0.9500
C21 C22 1.382(5)
C21 H21 0.9500
C22 C23 1.397(4)
C22 H22 0.9500
C31 C40 1.414(4)
C31 C32 1.416(4)
C31 C48 1.512(4)
C32 C33 1.423(4)
C33 C34 1.362(4)
C33 H33 0.9500
C34 C35 1.423(4)
C34 H34 0.9500
C35 C36 1.524(4)
C36 C39 1.528(4)
C36 C37 1.532(4)
C36 C38 1.533(4)
C37 H37A 0.9800
C37 H37B 0.9800
C37 H37C 0.9800
C38 H38A 0.9800
C38 H38B 0.9800
C38 H38C 0.9800
C39 H39A 0.9800
C39 H39B 0.9800
C39 H39C 0.9800
C40 C41 1.424(4)
C41 C42 1.369(4)
C41 H41 0.9500
C42 C43 1.414(4)
C42 H42 0.9500
C43 C44 1.525(4)
C44 C46 1.531(4)
C44 C45 1.538(4)
C44 C47 1.542(4)
C45 H45A 0.9800
C45 H45B 0.9800
C45 H45C 0.9800
C46 H46A 0.9800
C46 H46B 0.9800
C46 H46C 0.9800
C47 H47A 0.9800
C47 H47B 0.9800
C47 H47C 0.9800
C48 C53 1.394(4)
C48 C49 1.403(4)
C49 C50 1.385(4)
C50 C51 1.381(4)
C50 H50 0.9500
C51 C52 1.390(4)
C51 H51 0.9500
C52 C53 1.385(4)
C52 H52 0.9500

loop_
_geom_torsion_atom_site_label_1
_geom_torsion_atom_site_label_2
_geom_torsion_atom_site_label_3
_geom_torsion_atom_site_label_4
_geom_torsion
Cu2 Cu1 N1 C13 -127.7(2)
Cu2 Cu1 N1 C10 63.2(2)
Cu1 Cu2 N2 C5 -128.4(2)
Cu1 Cu2 N2 C2 63.7(2)
Cu1 Cu2 N3 C43 -126.3(2)
Cu1 Cu2 N3 C40 61.9(2)
Cu2 Cu1 N4 C35 -125.3(2)
Cu2 Cu1 N4 C32 63.4(2)
C5 N2 C2 C1 179.3(3)
Cu2 N2 C2 C1 -11.1(4)
C5 N2 C2 C3 -0.9(3)
Cu2 N2 C2 C3 168.78(18)
C10 C1 C2 N2 -12.5(5)
C18 C1 C2 N2 169.3(2)
C10 C1 C2 C3 167.7(3)
C18 C1 C2 C3 -10.5(4)
N2 C2 C3 C4 1.4(3)
C1 C2 C3 C4 -178.7(2)
C2 C3 C4 C5 -1.4(3)
C2 N2 C5 C4 0.0(3)
Cu2 N2 C5 C4 -169.93(18)
C2 N2 C5 C6 179.7(2)
Cu2 N2 C5 C6 9.8(4)
C3 C4 C5 N2 0.9(3)
C3 C4 C5 C6 -178.8(3)
N2 C5 C6 C7 -173.1(3)
C4 C5 C6 C7 6.5(4)
N2 C5 C6 C9 67.4(3)
C4 C5 C6 C9 -113.0(3)
N2 C5 C6 C8 -53.8(4)
C4 C5 C6 C8 125.8(3)
C2 C1 C10 N1 -15.3(5)
C18 C1 C10 N1 163.0(3)
C2 C1 C10 C11 164.0(3)
C18 C1 C10 C11 -17.8(4)
C13 N1 C10 C1 178.5(3)
Cu1 N1 C10 C1 -10.8(4)
C13 N1 C10 C11 -0.8(3)
Cu1 N1 C10 C11 169.85(17)
C1 C10 C11 C12 -177.8(2)
N1 C10 C11 C12 1.6(3)
C10 C11 C12 C13 -1.7(3)
C10 N1 C13 C12 -0.3(3)
Cu1 N1 C13 C12 -171.33(17)
C10 N1 C13 C14 177.7(2)
Cu1 N1 C13 C14 6.6(3)
C11 C12 C13 N1 1.3(3)
C11 C12 C13 C14 -176.6(2)
N1 C13 C14 C17 57.1(3)
C12 C13 C14 C17 -125.3(3)
N1 C13 C14 C15 176.8(2)
C12 C13 C14 C15 -5.6(4)
N1 C13 C14 C16 -63.9(3)
C12 C13 C14 C16 113.7(3)
C2 C1 C18 C19 88.7(3)
C10 C1 C18 C19 -89.9(3)
C2 C1 C18 C23 -91.5(3)
C10 C1 C18 C23 89.8(3)
C23 C18 C19 C20 1.3(4)
C1 C18 C19 C20 -178.9(3)
C23 C18 C19 Cl1 -179.0(2)
C1 C18 C19 Cl1 0.8(3)
C18 C19 C20 C21 -1.2(4)
Cl1 C19 C20 C21 179.1(2)
C19 C20 C21 C22 -0.1(5)
C20 C21 C22 C23 1.1(5)
C21 C22 C23 C18 -1.0(4)
C21 C22 C23 Cl2 -179.3(2)
C19 C18 C23 C22 -0.2(4)
C1 C18 C23 C22 180.0(3)
C19 C18 C23 Cl2 178.2(2)
C1 C18 C23 Cl2 -1.6(4)
C35 N4 C32 C31 179.5(3)
Cu1 N4 C32 C31 -7.9(4)
C35 N4 C32 C33 -0.1(3)
Cu1 N4 C32 C33 172.41(18)
C40 C31 C32 N4 -15.3(5)
C48 C31 C32 N4 166.1(2)
C40 C31 C32 C33 164.3(3)
C48 C31 C32 C33 -14.3(4)
N4 C32 C33 C34 1.0(3)
C31 C32 C33 C34 -178.7(2)
C32 C33 C34 C35 -1.4(3)
C32 N4 C35 C34 -0.8(3)
Cu1 N4 C35 C34 -173.53(18)
C32 N4 C35 C36 177.2(2)
Cu1 N4 C35 C36 4.4(4)
C33 C34 C35 N4 1.4(3)
C33 C34 C35 C36 -176.5(3)
N4 C35 C36 C39 -63.7(3)
C34 C35 C36 C39 113.9(3)
N4 C35 C36 C37 176.8(3)
C34 C35 C36 C37 -5.5(4)
N4 C35 C36 C38 56.9(4)
C34 C35 C36 C38 -125.5(3)
C43 N3 C40 C31 -178.3(3)
Cu2 N3 C40 C31 -5.4(4)
C43 N3 C40 C41 0.3(3)
Cu2 N3 C40 C41 173.28(18)
C32 C31 C40 N3 -18.2(5)
C48 C31 C40 N3 160.4(2)
C32 C31 C40 C41 163.3(3)
C48 C31 C40 C41 -18.1(4)
N3 C40 C41 C42 1.3(3)
C31 C40 C41 C42 -179.9(2)
C40 C41 C42 C43 -2.4(3)
C40 N3 C43 C42 -1.8(3)
Cu2 N3 C43 C42 -175.09(18)
C40 N3 C43 C44 177.5(2)
Cu2 N3 C43 C44 4.2(4)
C41 C42 C43 N3 2.7(3)
C41 C42 C43 C44 -176.6(3)
N3 C43 C44 C46 67.4(3)
C42 C43 C44 C46 -113.4(3)
N3 C43 C44 C45 -172.4(2)
C42 C43 C44 C45 6.7(4)
N3 C43 C44 C47 -53.6(3)
C42 C43 C44 C47 125.6(3)
C40 C31 C48 C53 -89.3(3)
C32 C31 C48 C53 89.7(3)
C40 C31 C48 C49 87.8(3)
C32 C31 C48 C49 -93.3(3)
C53 C48 C49 C50 0.2(4)
C31 C48 C49 C50 -177.0(3)
C53 C48 C49 Cl3 178.2(2)
C31 C48 C49 Cl3 1.0(4)
C48 C49 C50 C51 -1.2(4)
Cl3 C49 C50 C51 -179.2(2)
C49 C50 C51 C52 1.2(4)
C50 C51 C52 C53 -0.3(4)
C51 C52 C53 C48 -0.8(4)
C51 C52 C53 Cl4 179.4(2)
C49 C48 C53 C52 0.8(4)
C31 C48 C53 C52 178.0(2)
C49 C48 C53 Cl4 -179.4(2)
C31 C48 C53 Cl4 -2.2(3)
